data_4308599
loop_
_publ_author_name
'Malcolm H. Chisholm'
'Jason S. D'Acchioli'
'Brian D. Pate'
'Nathan J. Patmore'
'Naresh S. Dalal'
'David J. Zipse'

_publ_section_title
;
Cations M2(O2CtBu)4+, Where M = Mo and W, and MoW(O2CtBu)4+. Theoretical,
Spectroscopic, and Structural Investigations
;
_journal_name_full 'Inorganic Chemistry'
_journal_page_first 1061
_journal_page_last 1067
_journal_paper_doi 10.1021/ic049081g
_journal_volume 44
_journal_year 2005
_chemical_formula_sum 'C20 H36 O8 W2'
_chemical_formula_weight 772.19
_chemical_name_systematic
;
 ?
;
_space_group_IT_number 2
_symmetry_cell_setting triclinic
_symmetry_space_group_name_Hall '-P 1'
_symmetry_space_group_name_H-M 'P -1'
_atom_sites_solution_hydrogens geom
_atom_sites_solution_primary direct
_atom_sites_solution_secondary difmap
_audit_creation_method SHELXL-97
_cell_angle_alpha 70.61(1)
_cell_angle_beta 86.52(1)
_cell_angle_gamma 89.05(1)
_cell_formula_units_Z 1
_cell_length_a 5.731(1)
_cell_length_b 10.817(2)
_cell_length_c 11.206(3)
_cell_measurement_temperature 200(2)
_cell_volume 654.1(2)
_computing_structure_refinement 'SHELXL-97 (Sheldrick, 1997)'
_diffrn_ambient_temperature 200(2)
_diffrn_measured_fraction_theta_full 0.998
_diffrn_measured_fraction_theta_max 0.998
_diffrn_measurement_device_type 'Nonius Kappa CCD'
_diffrn_measurement_method 'phi and omega scans'
_diffrn_radiation_monochromator graphite
_diffrn_radiation_source 'fine-focus sealed tube'
_diffrn_radiation_type MoK\a
_diffrn_radiation_wavelength 0.71073
_diffrn_reflns_av_R_equivalents 0.041
_diffrn_reflns_limit_h_max 6
_diffrn_reflns_limit_h_min -6
_diffrn_reflns_limit_k_max 12
_diffrn_reflns_limit_k_min -12
_diffrn_reflns_limit_l_max 13
_diffrn_reflns_limit_l_min -13
_diffrn_reflns_number 14040
_diffrn_reflns_theta_full 25.00
_diffrn_reflns_theta_max 25.00
_diffrn_reflns_theta_min 2.27
_exptl_absorpt_coefficient_mu 8.823
_exptl_absorpt_correction_type none
_exptl_crystal_colour Yellow
_exptl_crystal_density_diffrn 1.960
_exptl_crystal_density_method 'not measured'
_exptl_crystal_description Rod
_exptl_crystal_F_000 368
_exptl_crystal_size_max 0.15
_exptl_crystal_size_mid 0.04
_exptl_crystal_size_min 0.04
_refine_diff_density_max 1.770
_refine_diff_density_min -1.090
_refine_diff_density_rms 0.114
_refine_ls_extinction_method none
_refine_ls_goodness_of_fit_ref 1.066
_refine_ls_hydrogen_treatment constr
_refine_ls_matrix_type full
_refine_ls_number_parameters 148
_refine_ls_number_reflns 2303
_refine_ls_number_restraints 1
_refine_ls_restrained_S_all 1.066
_refine_ls_R_factor_all 0.0266
_refine_ls_R_factor_gt 0.0216
_refine_ls_shift/su_max 0.000
_refine_ls_shift/su_mean 0.000
_refine_ls_structure_factor_coef Fsqd
_refine_ls_weighting_details 'calc w=1/[\s^2^(Fo^2^)+(0.0138P)^2^+1.1457P] where P=(Fo^2^+2Fc^2^)/3'
_refine_ls_weighting_scheme calc
_refine_ls_wR_factor_gt 0.0433
_refine_ls_wR_factor_ref 0.0447
_reflns_number_gt 2100
_reflns_number_total 2303
_reflns_threshold_expression >2sigma(I)
_cod_data_source_file ic049081gsi20041116_113635_2.cif
_cod_data_source_block W2(O2CBut)4
_cod_depositor_comments
;
The following automatic conversions were performed:
'_symmetry_cell_setting' value 'Triclinic' changed to 'triclinic'
according to '/home/saulius/struct/CIF-dictionaries/cif_core.dic'
dictionary named 'cif_core.dic' version 2.4.1 from
2010-06-29.

'_exptl_absorpt_correction_type' value 'None' changed to
'none' according to '/home/saulius/struct/CIF-dictionaries/cif_core.dic'
dictionary named 'cif_core.dic' version 2.4.1 from 2010-06-29.

Automatic conversion script
Id: cif_fix_enum 1527 2010-12-29 10:47:43Z saulius 
;
_cod_database_code 4308599

loop_
_symmetry_equiv_pos_as_xyz
'x, y, z'
'-x, -y, -z'

loop_
_atom_site_label
_atom_site_type_symbol
_atom_site_fract_x
_atom_site_fract_y
_atom_site_fract_z
_atom_site_U_iso_or_equiv
_atom_site_adp_type
_atom_site_occupancy
_atom_site_symmetry_multiplicity
_atom_site_calc_flag
_atom_site_refinement_flags
_atom_site_disorder_assembly
_atom_site_disorder_group
W1 W 0.16465(3) 0.451383(17) 0.029958(17) 0.02539(8) Uani 1 1 d . . .
O1 O 0.3482(5) 0.5929(3) -0.1170(3) 0.0276(7) Uani 1 1 d . . .
O2 O -0.0116(5) 0.3085(3) 0.1790(3) 0.0266(7) Uani 1 1 d . . .
O3 O 0.1295(5) 0.3343(3) -0.0829(3) 0.0296(7) Uani 1 1 d . A .
O4 O 0.2068(5) 0.5644(3) 0.1437(3) 0.0287(7) Uani 1 1 d . . .
C1 C 0.2339(7) 0.6855(4) -0.1938(4) 0.0261(10) Uani 1 1 d . . .
C2 C 0.3623(8) 0.7896(5) -0.3023(4) 0.0333(11) Uani 1 1 d . . .
C3 C 0.5305(9) 0.7221(5) -0.3729(5) 0.0421(13) Uani 1 1 d . . .
H3A H 0.6126 0.7873 -0.4420 0.063 Uiso 1 1 calc R . .
H3B H 0.4434 0.6664 -0.4053 0.063 Uiso 1 1 calc R . .
H3C H 0.6408 0.6705 -0.3157 0.063 Uiso 1 1 calc R . .
C4 C 0.4980(9) 0.8748(5) -0.2448(5) 0.0423(13) Uani 1 1 d . . .
H4A H 0.5811 0.9422 -0.3114 0.063 Uiso 1 1 calc R . .
H4B H 0.6071 0.8214 -0.1881 0.063 Uiso 1 1 calc R . .
H4C H 0.3907 0.9143 -0.1991 0.063 Uiso 1 1 calc R . .
C5 C 0.1880(9) 0.8733(5) -0.3927(5) 0.0470(14) Uani 1 1 d . . .
H5A H 0.2707 0.9391 -0.4609 0.070 Uiso 1 1 calc R . .
H5B H 0.0830 0.9149 -0.3478 0.070 Uiso 1 1 calc R . .
H5C H 0.1005 0.8187 -0.4262 0.070 Uiso 1 1 calc R . .
C6 C -0.0554(8) 0.3492(5) -0.1452(4) 0.0344(11) Uiso 1 1 d D . .
C7 C -0.1113(18) 0.2505(12) -0.2101(13) 0.048(2) Uani 0.768(12) 1 d PD A 1
C8 C 0.1057(19) 0.1906(19) -0.2490(19) 0.121(8) Uani 0.768(12) 1 d P A 1
H8A H 0.0633 0.1289 -0.2889 0.181 Uiso 0.768(12) 1 calc PR A 1
H8B H 0.1904 0.1465 -0.1756 0.181 Uiso 0.768(12) 1 calc PR A 1
H8C H 0.2021 0.2583 -0.3075 0.181 Uiso 0.768(12) 1 calc PR A 1
C9 C -0.273(2) 0.1441(10) -0.1123(11) 0.104(4) Uani 0.768(12) 1 d P A 1
H9A H -0.4153 0.1844 -0.0943 0.156 Uiso 0.768(12) 1 calc PR A 1
H9B H -0.1942 0.1056 -0.0355 0.156 Uiso 0.768(12) 1 calc PR A 1
H9C H -0.3089 0.0773 -0.1474 0.156 Uiso 0.768(12) 1 calc PR A 1
C10 C -0.261(2) 0.3152(12) -0.3209(11) 0.086(4) Uani 0.768(12) 1 d P A 1
H10A H -0.3992 0.3502 -0.2917 0.129 Uiso 0.768(12) 1 calc PR A 1
H10B H -0.3040 0.2515 -0.3584 0.129 Uiso 0.768(12) 1 calc PR A 1
H10C H -0.1738 0.3848 -0.3830 0.129 Uiso 0.768(12) 1 calc PR A 1
C7A C -0.062(9) 0.286(4) -0.250(3) 0.067(18) Uiso 0.232(12) 1 d PD A 2
C8A C 0.038(6) 0.366(3) -0.374(3) 0.090(12) Uiso 0.232(12) 1 d P A 2
H8A1 H -0.0308 0.4516 -0.3982 0.136 Uiso 0.232(12) 1 calc PR A 2
H8A2 H 0.0059 0.3250 -0.4357 0.136 Uiso 0.232(12) 1 calc PR A 2
H8A3 H 0.2038 0.3733 -0.3709 0.136 Uiso 0.232(12) 1 calc PR A 2
C9A C 0.037(11) 0.144(6) -0.190(5) 0.11(2) Uiso 0.232(12) 1 d P A 2
H9A1 H -0.0477 0.1009 -0.1110 0.167 Uiso 0.232(12) 1 calc PR A 2
H9A2 H 0.1992 0.1493 -0.1764 0.167 Uiso 0.232(12) 1 calc PR A 2
H9A3 H 0.0184 0.0960 -0.2472 0.167 Uiso 0.232(12) 1 calc PR A 2
C10A C -0.324(8) 0.249(5) -0.241(5) 0.112(16) Uiso 0.232(12) 1 d P A 2
H10D H -0.3708 0.1998 -0.1544 0.167 Uiso 0.232(12) 1 calc PR A 2
H10E H -0.3471 0.1972 -0.2937 0.167 Uiso 0.232(12) 1 calc PR A 2
H10F H -0.4154 0.3275 -0.2682 0.167 Uiso 0.232(12) 1 calc PR A 2

loop_
_atom_site_aniso_label
_atom_site_aniso_U_11
_atom_site_aniso_U_22
_atom_site_aniso_U_33
_atom_site_aniso_U_23
_atom_site_aniso_U_13
_atom_site_aniso_U_12
W1 0.02052(11) 0.02361(11) 0.02908(12) -0.00455(8) -0.00316(7) 0.00174(7)
O1 0.0161(15) 0.0280(17) 0.0372(18) -0.0079(14) -0.0065(13) -0.0002(13)
O2 0.0221(17) 0.0249(17) 0.0274(16) -0.0012(13) -0.0015(13) 0.0012(12)
O3 0.0239(16) 0.0281(17) 0.0403(18) -0.0158(15) -0.0042(14) 0.0057(13)
O4 0.0247(16) 0.0318(18) 0.0326(17) -0.0139(14) -0.0077(13) 0.0030(13)
C1 0.024(3) 0.025(2) 0.030(2) -0.010(2) -0.0043(19) 0.0054(19)
C2 0.027(2) 0.032(3) 0.032(3) 0.001(2) -0.001(2) 0.000(2)
C3 0.037(3) 0.055(3) 0.030(3) -0.007(2) 0.000(2) -0.001(2)
C4 0.035(3) 0.034(3) 0.049(3) -0.002(2) 0.002(2) -0.004(2)
C5 0.037(3) 0.044(3) 0.039(3) 0.014(2) -0.002(2) -0.002(2)
C7 0.035(5) 0.055(6) 0.069(7) -0.040(6) -0.015(5) 0.007(5)
C8 0.053(7) 0.180(17) 0.22(2) -0.182(17) -0.030(9) 0.036(9)
C9 0.141(11) 0.064(7) 0.117(9) -0.037(7) -0.037(8) -0.025(7)
C10 0.111(9) 0.101(9) 0.075(7) -0.061(7) -0.046(7) 0.012(7)

loop_
_atom_type_symbol
_atom_type_description
_atom_type_scat_dispersion_real
_atom_type_scat_dispersion_imag
_atom_type_scat_source
C C 0.0033 0.0016 'International Tables Vol C Tables 4.2.6.8 and 6.1.1.4'
H H 0.0000 0.0000 'International Tables Vol C Tables 4.2.6.8 and 6.1.1.4'
O O 0.0106 0.0060 'International Tables Vol C Tables 4.2.6.8 and 6.1.1.4'
W W -0.8490 6.8722 'International Tables Vol C Tables 4.2.6.8 and 6.1.1.4'

loop_
_geom_angle_atom_site_label_1
_geom_angle_atom_site_label_2
_geom_angle_atom_site_label_3
_geom_angle
_geom_angle_site_symmetry_1
_geom_angle_site_symmetry_3
_geom_angle_publ_flag
O4 W1 O1 88.80(12) . . ?
O4 W1 O2 90.79(12) . . ?
O1 W1 O2 178.65(11) . . ?
O4 W1 O3 178.51(11) . . ?
O1 W1 O3 91.39(12) . . ?
O2 W1 O3 88.99(12) . . ?
O4 W1 W1 90.56(8) . 2_565 ?
O1 W1 W1 90.89(8) . 2_565 ?
O2 W1 W1 90.40(8) . 2_565 ?
O3 W1 W1 90.91(8) . 2_565 ?
C1 O1 W1 118.8(3) . . ?
C1 O2 W1 119.4(3) 2_565 . ?
C6 O3 W1 117.4(3) . . ?
C6 O4 W1 119.1(3) 2_565 . ?
O2 C1 O1 120.4(4) 2_565 . ?
O2 C1 C2 119.4(4) 2_565 . ?
O1 C1 C2 120.1(4) . . ?
C1 C2 C5 110.1(4) . . ?
C1 C2 C4 107.4(4) . . ?
C5 C2 C4 110.0(4) . . ?
C1 C2 C3 108.8(4) . . ?
C5 C2 C3 109.9(4) . . ?
C4 C2 C3 110.5(4) . . ?
O4 C6 O3 121.9(4) 2_565 . ?
O4 C6 C7 118.2(5) 2_565 . ?
O3 C6 C7 119.4(5) . . ?
O4 C6 C7A 118(2) 2_565 . ?
O3 C6 C7A 118(2) . . ?
C7 C6 C7A 20.6(16) . . ?
C8 C7 C10 112.2(12) . . ?
C8 C7 C6 112.0(7) . . ?
C10 C7 C6 109.6(8) . . ?
C8 C7 C9 111.5(13) . . ?
C10 C7 C9 105.2(9) . . ?
C6 C7 C9 106.1(8) . . ?
C8A C7A C6 115(3) . . ?
C8A C7A C10A 117(4) . . ?
C6 C7A C10A 101(3) . . ?
C8A C7A C9A 117(4) . . ?
C6 C7A C9A 106(3) . . ?
C10A C7A C9A 98(4) . . ?

loop_
_geom_bond_atom_site_label_1
_geom_bond_atom_site_label_2
_geom_bond_distance
_geom_bond_site_symmetry_2
_geom_bond_publ_flag
W1 O4 2.064(3) . ?
W1 O1 2.081(3) . ?
W1 O2 2.081(3) . ?
W1 O3 2.085(3) . ?
W1 W1 2.1767(3) 2_565 ?
O1 C1 1.284(5) . ?
O2 C1 1.278(5) 2_565 ?
O3 C6 1.283(5) . ?
O4 C6 1.268(5) 2_565 ?
C1 O2 1.278(5) 2_565 ?
C1 C2 1.515(6) . ?
C2 C5 1.526(6) . ?
C2 C4 1.532(7) . ?
C2 C3 1.536(7) . ?
C6 O4 1.268(5) 2_565 ?
C6 C7 1.526(8) . ?
C6 C7A 1.540(19) . ?
C7 C8 1.500(14) . ?
C7 C10 1.516(15) . ?
C7 C9 1.568(18) . ?
C7A C8A 1.46(5) . ?
C7A C10A 1.55(6) . ?
C7A C9A 1.57(8) . ?
